data_7120998
loop_
_publ_author_name
'Roy, Matthew M. D.'
'Ferguson, Michael J.'
'McDonald, Robert'
'Rivard, Eric'

_publ_section_title
;
 Approaching monocoordination at a silver(i) cation.
;
_journal_issue 5
_journal_name_full 'Chemical communications (Cambridge, England)'
_journal_page_first 483
_journal_page_last 486
_journal_paper_doi 10.1039/c7cc08418h
_journal_volume 54
_journal_year 2018
_chemical_formula_moiety 'C82 H64 Ag2 N4, 2(C32 H12 B F24), 2(C6 H14)'
_chemical_formula_sum 'C158 H116 Ag2 B2 F48 N4'
_chemical_formula_weight 3219.90
_space_group_crystal_system triclinic
_space_group_IT_number 2
_space_group_name_Hall '-P 1'
_space_group_name_H-M_alt 'P -1'
_symmetry_space_group_name_Hall '-P 1'
_symmetry_space_group_name_H-M 'P -1'
_atom_sites_solution_hydrogens geom
_audit_creation_method SHELXL-2016/6
_audit_update_record
;
2017-10-31 deposited with the CCDC.
2017-12-14 downloaded from the CCDC.
;
_cell_angle_alpha 117.7485(13)
_cell_angle_beta 92.4871(15)
_cell_angle_gamma 105.9078(15)
_cell_formula_units_Z 1
_cell_length_a 15.6902(3)
_cell_length_b 16.2845(4)
_cell_length_c 16.4921(4)
_cell_measurement_reflns_used 7544
_cell_measurement_temperature 173(2)
_cell_measurement_theta_max 69.91
_cell_measurement_theta_min 2.99
_cell_volume 3513.30(15)
_computing_cell_refinement 'Bruker SAINT'
_computing_data_collection 'Bruker APEX2'
_computing_data_reduction 'Bruker SAINT'
_computing_molecular_graphics 'Bruker SHELXTL'
_computing_publication_material 'Bruker SHELXTL'
_computing_structure_refinement 'SHELXL-2016/6 (Sheldrick, 2016)'
_computing_structure_solution 'SHELXT-2014/5 (Sheldrick 2015)'
_diffrn_ambient_temperature 173(2)
_diffrn_measured_fraction_theta_full 0.964
_diffrn_measured_fraction_theta_max 0.951
_diffrn_measurement_device_type 'Bruker APEX-II CCD'
_diffrn_measurement_method '\f and \w scans'
_diffrn_radiation_type CuK\a
_diffrn_radiation_wavelength 1.54178
_diffrn_reflns_av_R_equivalents 0.0514
_diffrn_reflns_av_unetI/netI 0.0868
_diffrn_reflns_Laue_measured_fraction_full 0.964
_diffrn_reflns_Laue_measured_fraction_max 0.951
_diffrn_reflns_limit_h_max 19
_diffrn_reflns_limit_h_min -19
_diffrn_reflns_limit_k_max 20
_diffrn_reflns_limit_k_min -20
_diffrn_reflns_limit_l_max 20
_diffrn_reflns_limit_l_min -20
_diffrn_reflns_number 21964
_diffrn_reflns_point_group_measured_fraction_full 0.964
_diffrn_reflns_point_group_measured_fraction_max 0.951
_diffrn_reflns_theta_full 67.679
_diffrn_reflns_theta_max 72.619
_diffrn_reflns_theta_min 2.989
_exptl_absorpt_coefficient_mu 3.284
_exptl_absorpt_correction_T_max 0.9787
_exptl_absorpt_correction_T_min 0.6236
_exptl_absorpt_correction_type numerical
_exptl_absorpt_process_details 'SADABS 2016/2 (Krause et al., 2015)'
_exptl_crystal_colour yellow
_exptl_crystal_density_diffrn 1.522
_exptl_crystal_description rod
_exptl_crystal_F_000 1628
_exptl_crystal_size_max 0.251
_exptl_crystal_size_mid 0.045
_exptl_crystal_size_min 0.043
_refine_diff_density_max 0.592
_refine_diff_density_min -1.316
_refine_diff_density_rms 0.072
_refine_ls_extinction_method none
_refine_ls_goodness_of_fit_ref 1.023
_refine_ls_hydrogen_treatment constr
_refine_ls_matrix_type full
_refine_ls_number_parameters 1072
_refine_ls_number_reflns 13276
_refine_ls_number_restraints 118
_refine_ls_restrained_S_all 1.029
_refine_ls_R_factor_all 0.0852
_refine_ls_R_factor_gt 0.0605
_refine_ls_shift/su_max 0.009
_refine_ls_shift/su_mean 0.000
_refine_ls_structure_factor_coef Fsqd
_refine_ls_weighting_details 'w=1/[\s^2^(Fo^2^)+(0.0845P)^2^] where P=(Fo^2^+2Fc^2^)/3'
_refine_ls_weighting_scheme calc
_refine_ls_wR_factor_gt 0.1555
_refine_ls_wR_factor_ref 0.1720
_reflns_Friedel_coverage 0.000
_reflns_number_gt 9284
_reflns_number_total 13276
_reflns_threshold_expression 'I > 2\s(I)'
_cod_data_source_file c7cc08418h2.cif
_cod_data_source_block riv17e6
_cod_depositor_comments 'Adding full bibliography for 7120993--7120998.cif.'
_cod_database_code 7120998
_shelx_shelxl_version_number 2016/6
_shelx_space_group_comment
; 
The symmetry employed for this shelxl refinement is uniquely defined 
by the following loop, which should always be used as a source of 
symmetry information in preference to the above space-group names. 
They are only intended as comments. 
;
_shelx_estimated_absorpt_t_min 0.493
_shelx_estimated_absorpt_t_max 0.872

loop_
_space_group_symop_operation_xyz
'x, y, z'
'-x, -y, -z'

loop_
_atom_site_label
_atom_site_type_symbol
_atom_site_fract_x
_atom_site_fract_y
_atom_site_fract_z
_atom_site_U_iso_or_equiv
_atom_site_adp_type
_atom_site_occupancy
_atom_site_site_symmetry_order
_atom_site_calc_flag
_atom_site_refinement_flags_posn
_atom_site_refinement_flags_adp
_atom_site_refinement_flags_occupancy
_atom_site_disorder_assembly
_atom_site_disorder_group
Ag Ag -0.04201(2) -0.10136(2) 0.08031(2) 0.05133(12) Uani 1 1 d . . . . .
N1 N 0.0924(2) 0.0972(2) 0.2458(2) 0.0410(8) Uani 1 1 d . . . . .
N2 N 0.1309(2) -0.0261(2) 0.2304(2) 0.0474(8) Uani 1 1 d . . . . .
C1 C 0.0682(3) -0.0026(3) 0.1933(3) 0.0415(9) Uani 1 1 d . . . . .
C2 C 0.1721(3) 0.1353(3) 0.3092(3) 0.0563(12) Uani 1 1 d . . . . .
H2 H 0.203469 0.202868 0.352119 0.068 Uiso 1 1 calc R U . . .
C3 C 0.1971(3) 0.0592(3) 0.2991(3) 0.0598(13) Uani 1 1 d . . . . .
H3 H 0.250085 0.062795 0.332514 0.072 Uiso 1 1 calc R U . . .
C4 C 0.0405(3) 0.1573(3) 0.2334(3) 0.0391(9) Uani 1 1 d . . . . .
C5 C 0.1346(3) -0.1275(3) 0.1974(3) 0.0478(10) Uani 1 1 d . . . . .
C11 C 0.0561(3) 0.2530(3) 0.3293(3) 0.0404(9) Uani 1 1 d . . . . .
C12 C -0.0118(3) 0.2691(3) 0.3807(3) 0.0448(10) Uani 1 1 d . . . . .
H12 H -0.069179 0.219037 0.359619 0.054 Uiso 1 1 calc R U . . .
C13 C 0.0040(3) 0.3580(3) 0.4626(3) 0.0542(11) Uani 1 1 d . . . . .
H13 H -0.042767 0.367986 0.497003 0.065 Uiso 1 1 calc R U . . .
C14 C 0.0864(3) 0.4315(3) 0.4942(3) 0.0545(12) Uani 1 1 d . . . . .
H14 H 0.096795 0.492003 0.550249 0.065 Uiso 1 1 calc R U . . .
C15 C 0.1539(3) 0.4165(3) 0.4439(3) 0.0505(10) Uani 1 1 d . . . . .
H15 H 0.211348 0.466500 0.465926 0.061 Uiso 1 1 calc R U . . .
C16 C 0.1386(3) 0.3298(3) 0.3623(3) 0.0460(10) Uani 1 1 d . . . . .
H16 H 0.185190 0.321815 0.327412 0.055 Uiso 1 1 calc R U . . .
C21 C 0.0761(3) 0.1889(3) 0.1640(3) 0.0416(9) Uani 1 1 d . . . . .
C22 C 0.0567(3) 0.2671(3) 0.1624(3) 0.0467(10) Uani 1 1 d . . . . .
H22 H 0.019702 0.297357 0.202323 0.056 Uiso 1 1 calc R U . . .
C23 C 0.0906(3) 0.3011(3) 0.1036(3) 0.0511(11) Uani 1 1 d . . . . .
H23 H 0.076226 0.354110 0.103648 0.061 Uiso 1 1 calc R U . . .
C24 C 0.1449(3) 0.2593(3) 0.0449(3) 0.0500(10) Uani 1 1 d . . . . .
H24 H 0.167827 0.282940 0.004572 0.060 Uiso 1 1 calc R U . . .
C25 C 0.1654(3) 0.1816(3) 0.0458(3) 0.0512(11) Uani 1 1 d . . . . .
H25 H 0.203087 0.152303 0.006205 0.061 Uiso 1 1 calc R U . . .
C26 C 0.1306(3) 0.1464(3) 0.1048(3) 0.0454(10) Uani 1 1 d . . . . .
H26 H 0.144486 0.092963 0.104305 0.054 Uiso 1 1 calc R U . . .
C31 C -0.0607(3) 0.0943(3) 0.2014(3) 0.0423(9) Uani 1 1 d . . . . .
C32 C -0.0998(3) 0.0476(3) 0.2499(3) 0.0471(10) Uani 1 1 d . . . . .
H32 H -0.062984 0.051704 0.299856 0.057 Uiso 1 1 calc R U . . .
C33 C -0.1920(3) -0.0049(3) 0.2260(3) 0.0528(11) Uani 1 1 d . . . . .
H33 H -0.217675 -0.036979 0.259038 0.063 Uiso 1 1 calc R U . . .
C34 C -0.2460(3) -0.0103(3) 0.1542(3) 0.0580(12) Uani 1 1 d . . . . .
H34 H -0.309003 -0.045525 0.137948 0.070 Uiso 1 1 calc R U . . .
C35 C -0.2079(3) 0.0358(3) 0.1063(3) 0.0560(12) Uani 1 1 d . . . . .
H35 H -0.245192 0.032694 0.057269 0.067 Uiso 1 1 calc R U . . .
C36 C -0.1164(3) 0.0864(3) 0.1283(3) 0.0473(10) Uani 1 1 d . . . . .
H36 H -0.091082 0.116132 0.093213 0.057 Uiso 1 1 calc R U . . .
C41 C 0.1882(3) -0.1481(3) 0.1188(3) 0.0526(11) Uani 1 1 d . . . . .
C42 C 0.2825(4) -0.1078(4) 0.1410(5) 0.0780(16) Uani 1 1 d . . . . .
H42 H 0.312943 -0.068219 0.204610 0.094 Uiso 1 1 calc R U . . .
C43 C 0.3324(5) -0.1256(5) 0.0694(6) 0.091(2) Uani 1 1 d . . . . .
H43 H 0.396589 -0.099012 0.084860 0.109 Uiso 1 1 calc R U . . .
C44 C 0.2894(5) -0.1804(5) -0.0215(5) 0.090(2) Uani 1 1 d . . . . .
H44 H 0.323620 -0.193301 -0.069470 0.108 Uiso 1 1 calc R U . . .
C45 C 0.1975(5) -0.2172(5) -0.0445(4) 0.0820(19) Uani 1 1 d . . . . .
H45 H 0.167796 -0.254676 -0.108377 0.098 Uiso 1 1 calc R U . . .
C46 C 0.1472(4) -0.2000(4) 0.0251(4) 0.0641(13) Uani 1 1 d . . . . .
H46 H 0.083058 -0.224541 0.008114 0.077 Uiso 1 1 calc R U . . .
C51 C 0.0386(3) -0.2037(3) 0.1676(3) 0.0492(10) Uani 1 1 d . . . . .
C52 C 0.0254(4) -0.3023(3) 0.1075(4) 0.0649(13) Uani 1 1 d . . . . .
H52 H 0.073472 -0.321475 0.079753 0.078 Uiso 1 1 calc R U . . .
C53 C -0.0579(4) -0.3730(4) 0.0877(5) 0.0799(17) Uani 1 1 d . . . . .
H53 H -0.065977 -0.440333 0.046311 0.096 Uiso 1 1 calc R U . . .
C54 C -0.1281(4) -0.3479(4) 0.1264(4) 0.0751(16) Uani 1 1 d . . . . .
H54 H -0.185313 -0.396678 0.110765 0.090 Uiso 1 1 calc R U . . .
C55 C -0.1147(3) -0.2506(4) 0.1885(4) 0.0639(13) Uani 1 1 d . . . . .
H55 H -0.162510 -0.232220 0.217641 0.077 Uiso 1 1 calc R U . . .
C56 C -0.0321(3) -0.1792(4) 0.2088(3) 0.0522(11) Uani 1 1 d . . . . .
H56 H -0.023968 -0.112305 0.251678 0.063 Uiso 1 1 calc R U . . .
C61 C 0.1778(3) -0.1313(3) 0.2814(3) 0.0514(10) Uani 1 1 d . . . . .
C62 C 0.2258(4) -0.1950(4) 0.2667(4) 0.0745(16) Uani 1 1 d . . . . .
H62 H 0.237884 -0.230235 0.206217 0.089 Uiso 1 1 calc R U . . .
C63 C 0.2563(5) -0.2084(5) 0.3367(5) 0.092(2) Uani 1 1 d . . . . .
H63 H 0.288413 -0.253310 0.324361 0.110 Uiso 1 1 calc R U . . .
C64 C 0.2408(5) -0.1577(5) 0.4248(5) 0.090(2) Uani 1 1 d . . . . .
H64 H 0.264036 -0.165101 0.474186 0.108 Uiso 1 1 calc R U . . .
C65 C 0.1908(4) -0.0952(4) 0.4409(4) 0.0754(15) Uani 1 1 d . . . . .
H65 H 0.178338 -0.060700 0.501290 0.090 Uiso 1 1 calc R U . . .
C66 C 0.1591(3) -0.0833(4) 0.3685(3) 0.0603(12) Uani 1 1 d . . . . .
H66 H 0.123959 -0.041410 0.379528 0.072 Uiso 1 1 calc R U . . .
F71A F 0.6798(4) 0.1650(3) 0.3236(3) 0.1080(17) Uani 0.85 1 d D . P A 1
F72A F 0.7087(5) 0.3107(5) 0.4325(2) 0.126(2) Uani 0.85 1 d D . P A 1
F73A F 0.7906(3) 0.2739(6) 0.3341(5) 0.141(2) Uani 0.85 1 d D . P A 1
F71B F 0.7702(12) 0.3304(11) 0.4104(12) 0.054(5) Uiso 0.15 1 d D . P A 2
F72B F 0.7455(17) 0.1921(16) 0.3099(14) 0.070(6) Uiso 0.15 1 d D . P A 2
F73B F 0.6540(13) 0.227(2) 0.3925(16) 0.078(6) Uiso 0.15 1 d D . P A 2
F74A F 0.3847(4) 0.1157(6) 0.1364(4) 0.139(3) Uani 0.7 1 d D . P B 1
F75A F 0.3983(6) 0.1814(5) 0.0549(8) 0.177(5) Uani 0.7 1 d D . P B 1
F76A F 0.4556(4) 0.0726(5) 0.0338(6) 0.148(3) Uani 0.7 1 d D . P B 1
F74B F 0.4559(9) 0.1375(10) 0.0118(6) 0.076(3) Uiso 0.3 1 d D . P B 2
F75B F 0.4211(11) 0.0667(8) 0.0895(12) 0.093(4) Uiso 0.3 1 d D . P B 2
F76B F 0.3752(8) 0.1821(11) 0.1049(9) 0.079(4) Uiso 0.3 1 d D . P B 2
F81A F 0.6347(6) 0.2884(5) -0.1008(4) 0.083(2) Uani 0.55 1 d D . P C 1
F82A F 0.7317(9) 0.3978(10) -0.1132(10) 0.129(5) Uani 0.55 1 d D . P C 1
F83A F 0.5933(5) 0.3587(4) -0.1709(3) 0.0840(18) Uani 0.55 1 d D . P C 1
F84A F 0.5521(8) 0.6857(9) 0.0304(12) 0.152(6) Uani 0.55 1 d D . P C 1
F85A F 0.6054(16) 0.7602(10) 0.1693(9) 0.177(7) Uani 0.55 1 d D . P C 1
F86A F 0.6913(10) 0.7498(11) 0.0771(12) 0.103(5) Uani 0.55 1 d D . P C 1
F81B F 0.6478(7) 0.3112(11) -0.1458(8) 0.174(9) Uani 0.45 1 d D . P C 2
F82B F 0.7600(8) 0.4322(11) -0.1150(10) 0.090(4) Uani 0.45 1 d D . P C 2
F83B F 0.7673(6) 0.3547(7) -0.0503(5) 0.103(3) Uani 0.45 1 d D . P C 2
F84B F 0.6757(10) 0.7618(10) 0.1208(18) 0.136(9) Uani 0.45 1 d D . P C 2
F85B F 0.5862(11) 0.6623(10) -0.0123(6) 0.114(6) Uani 0.45 1 d D . P C 2
F86B F 0.5429(7) 0.7019(7) 0.1139(8) 0.083(3) Uani 0.45 1 d D . P C 2
F91A F 0.9970(4) 0.4751(4) 0.2923(4) 0.1069(15) Uani 0.9 1 d D . P D 1
F92A F 0.9710(3) 0.4721(3) 0.1659(3) 0.0973(13) Uani 0.9 1 d D . P D 1
F93A F 1.0752(3) 0.5931(3) 0.2757(6) 0.143(2) Uani 0.9 1 d D . P D 1
F91B F 1.035(2) 0.559(3) 0.202(2) 0.074(9) Uiso 0.1 1 d D . P D 2
F92B F 1.0621(16) 0.565(3) 0.3253(16) 0.065(8) Uiso 0.1 1 d D . P D 2
F93B F 0.967(3) 0.4365(7) 0.218(3) 0.095(11) Uiso 0.1 1 d D . P D 2
F94A F 0.9460(6) 0.8897(3) 0.4148(3) 0.132(3) Uani 0.8 1 d D . P E 1
F95A F 0.9826(5) 0.8702(3) 0.5233(4) 0.133(2) Uani 0.8 1 d D . P E 1
F96A F 0.8525(3) 0.8669(3) 0.4896(6) 0.152(3) Uani 0.8 1 d D . P E 1
F94B F 0.9050(11) 0.8564(10) 0.5363(7) 0.051(3) Uiso 0.2 1 d D . P E 2
F95B F 0.8747(11) 0.8796(10) 0.4283(11) 0.055(3) Uiso 0.2 1 d D . P E 2
F96B F 1.0030(6) 0.8828(9) 0.4627(12) 0.059(3) Uiso 0.2 1 d D . P E 2
F101 F 0.6480(2) 0.6416(2) 0.60987(18) 0.0755(9) Uani 1 1 d . . . . .
F102 F 0.6078(2) 0.7615(2) 0.6243(2) 0.0868(10) Uani 1 1 d . . . . .
F103 F 0.5134(2) 0.6385(2) 0.62368(18) 0.0750(8) Uani 1 1 d . . . . .
F14A F 0.3255(4) 0.6080(4) 0.3158(6) 0.144(3) Uani 0.8 1 d D . P F 1
F15A F 0.3209(3) 0.4718(4) 0.2117(3) 0.1001(16) Uani 0.8 1 d D . P F 1
F16A F 0.2832(3) 0.4888(6) 0.3377(5) 0.128(2) Uani 0.8 1 d D . P F 1
F14B F 0.3054(11) 0.4317(7) 0.2548(13) 0.080(5) Uiso 0.2 1 d D . P F 2
F15B F 0.2972(10) 0.5679(12) 0.3645(9) 0.061(4) Uiso 0.2 1 d D . P F 2
F16B F 0.3423(12) 0.5646(14) 0.2465(12) 0.078(5) Uiso 0.2 1 d D . P F 2
C71 C 0.6346(3) 0.3953(3) 0.2374(2) 0.0378(8) Uani 1 1 d . . . . .
C72 C 0.6805(3) 0.3700(3) 0.2916(3) 0.0415(9) Uani 1 1 d . . . . .
H72 H 0.733224 0.418544 0.336603 0.050 Uiso 1 1 calc R U . . .
C73 C 0.6529(3) 0.2770(3) 0.2830(3) 0.0453(10) Uani 1 1 d . . . . .
C74 C 0.5755(3) 0.2045(3) 0.2194(3) 0.0491(10) Uani 1 1 d . . . . .
H74 H 0.555555 0.141043 0.213483 0.059 Uiso 1 1 calc R U . . .
C75 C 0.5278(3) 0.2276(3) 0.1643(3) 0.0476(10) Uani 1 1 d . . . . .
C76 C 0.5567(3) 0.3197(3) 0.1725(3) 0.0439(9) Uani 1 1 d . . . . .
H76 H 0.523058 0.332566 0.133163 0.053 Uiso 1 1 calc R U . . .
C77 C 0.7056(3) 0.2566(3) 0.3442(3) 0.0616(13) Uani 1 1 d D . . . .
C78 C 0.4431(4) 0.1515(3) 0.0959(4) 0.0707(15) Uani 1 1 d D . . . .
C81A C 0.6423(8) 0.5081(6) 0.1554(4) 0.043(5) Uani 0.55 1 d DG . P C 1
C82A C 0.6459(6) 0.4361(5) 0.0678(5) 0.033(2) Uani 0.55 1 d G . P C 1
H82A H 0.652020 0.376488 0.059929 0.039 Uiso 0.55 1 calc R U P C 1
C83A C 0.6406(6) 0.4512(6) -0.0083(4) 0.044(3) Uani 0.55 1 d DG . P C 1
C84A C 0.6317(8) 0.5384(8) 0.0032(5) 0.046(3) Uani 0.55 1 d G . P C 1
H84A H 0.628086 0.548704 -0.048835 0.056 Uiso 0.55 1 calc R U P C 1
C85A C 0.6281(10) 0.6104(6) 0.0907(7) 0.046(4) Uani 0.55 1 d DG . P C 1
C86A C 0.6334(10) 0.5953(6) 0.1668(4) 0.037(3) Uani 0.55 1 d G . P C 1
H86A H 0.630880 0.644588 0.226695 0.044 Uiso 0.55 1 calc R U P C 1
C87A C 0.6485(6) 0.3720(6) -0.1006(6) 0.063(3) Uani 0.55 1 d D . P C 1
C88A C 0.6189(7) 0.6994(8) 0.0896(7) 0.076(7) Uani 0.55 1 d D . P C 1
C81B C 0.6439(9) 0.5166(8) 0.1601(4) 0.042(7) Uani 0.45 1 d DG . P C 2
C82B C 0.6729(8) 0.4499(6) 0.0873(6) 0.041(3) Uani 0.45 1 d G . P C 2
H82B H 0.690966 0.401895 0.094024 0.049 Uiso 0.45 1 calc R U P C 2
C83B C 0.6755(7) 0.4534(9) 0.0048(5) 0.055(4) Uani 0.45 1 d DG . P C 2
C84B C 0.6491(9) 0.5236(11) -0.0049(7) 0.051(4) Uani 0.45 1 d G . P C 2
H84B H 0.650838 0.526021 -0.061329 0.062 Uiso 0.45 1 calc R U P C 2
C85B C 0.6200(11) 0.5904(9) 0.0678(8) 0.030(3) Uani 0.45 1 d DG . P C 2
C86B C 0.6175(11) 0.5869(8) 0.1503(6) 0.030(3) Uani 0.45 1 d G . P C 2
H86B H 0.597620 0.632495 0.200007 0.036 Uiso 0.45 1 calc R U P C 2
C87B C 0.7098(7) 0.3873(7) -0.0763(6) 0.068(4) Uani 0.45 1 d D . P C 2
C88B C 0.6084(8) 0.6806(9) 0.0724(7) 0.067(6) Uani 0.45 1 d D . P C 2
C91 C 0.7670(3) 0.5713(3) 0.2997(2) 0.0383(8) Uani 1 1 d . . . . .
C92 C 0.8339(3) 0.5296(3) 0.2673(3) 0.0433(9) Uani 1 1 d . . . . .
H92 H 0.816202 0.460923 0.224835 0.052 Uiso 1 1 calc R U . . .
C93 C 0.9251(3) 0.5848(3) 0.2948(3) 0.0497(10) Uani 1 1 d . . . . .
C94 C 0.9551(3) 0.6857(3) 0.3555(3) 0.0481(10) Uani 1 1 d . . . . .
H94 H 1.017559 0.723577 0.373845 0.058 Uiso 1 1 calc R U . . .
C95 C 0.8894(3) 0.7289(3) 0.3883(3) 0.0437(9) Uani 1 1 d . . . . .
C96 C 0.7985(3) 0.6734(3) 0.3612(3) 0.0400(9) Uani 1 1 d . . . . .
H96 H 0.755727 0.705556 0.385131 0.048 Uiso 1 1 calc R U . . .
C97 C 0.9924(3) 0.5330(3) 0.2579(3) 0.0634(13) Uani 1 1 d D . . . .
C98 C 0.9184(3) 0.8370(3) 0.4536(3) 0.0559(11) Uani 1 1 d D . . . .
C101 C 0.5916(3) 0.5497(3) 0.3256(3) 0.0384(8) Uani 1 1 d . . . . .
C102 C 0.6138(3) 0.5919(3) 0.4225(3) 0.0403(9) Uani 1 1 d . . . . .
H102 H 0.673766 0.605433 0.450627 0.048 Uiso 1 1 calc R U . . .
C103 C 0.5516(3) 0.6149(3) 0.4797(3) 0.0443(9) Uani 1 1 d . . . . .
C104 C 0.4636(3) 0.5956(3) 0.4413(3) 0.0502(10) Uani 1 1 d . . . . .
H104 H 0.420816 0.611475 0.479925 0.060 Uiso 1 1 calc R U . . .
C105 C 0.4392(3) 0.5527(3) 0.3454(3) 0.0484(10) Uani 1 1 d . . . . .
C106 C 0.5017(3) 0.5311(3) 0.2893(3) 0.0435(9) Uani 1 1 d . . . . .
H106 H 0.483045 0.502554 0.223663 0.052 Uiso 1 1 calc R U . . .
C107 C 0.5796(3) 0.6628(4) 0.5833(3) 0.0531(11) Uani 1 1 d . . . . .
C108 C 0.3428(3) 0.5282(4) 0.3020(3) 0.0673(14) Uani 1 1 d D . . . .
B B 0.6599(3) 0.5082(3) 0.2565(3) 0.0394(10) Uani 1 1 d D . . . .

loop_
_atom_site_aniso_label
_atom_site_aniso_U_11
_atom_site_aniso_U_22
_atom_site_aniso_U_33
_atom_site_aniso_U_23
_atom_site_aniso_U_13
_atom_site_aniso_U_12
Ag 0.0565(2) 0.04350(18) 0.04290(17) 0.01152(13) 0.00218(13) 0.02029(15)
N1 0.0447(19) 0.0344(16) 0.0451(18) 0.0169(14) 0.0045(14) 0.0208(15)
N2 0.049(2) 0.0367(18) 0.058(2) 0.0217(16) 0.0050(16) 0.0194(16)
C1 0.050(2) 0.0337(19) 0.041(2) 0.0175(16) 0.0058(17) 0.0172(18)
C2 0.053(3) 0.036(2) 0.069(3) 0.018(2) -0.008(2) 0.016(2)
C3 0.049(3) 0.043(2) 0.078(3) 0.025(2) -0.012(2) 0.014(2)
C4 0.043(2) 0.0333(18) 0.0402(19) 0.0142(16) 0.0013(16) 0.0194(17)
C5 0.057(3) 0.038(2) 0.058(2) 0.0271(19) 0.012(2) 0.023(2)
C11 0.049(2) 0.0337(19) 0.0385(19) 0.0138(16) 0.0031(17) 0.0225(18)
C12 0.049(2) 0.040(2) 0.039(2) 0.0112(17) 0.0026(17) 0.0232(19)
C13 0.065(3) 0.053(3) 0.044(2) 0.016(2) 0.009(2) 0.034(2)
C14 0.076(3) 0.040(2) 0.039(2) 0.0091(18) 0.000(2) 0.029(2)
C15 0.055(3) 0.037(2) 0.045(2) 0.0122(18) -0.0021(19) 0.012(2)
C16 0.051(2) 0.039(2) 0.042(2) 0.0139(18) 0.0028(18) 0.0199(19)
C21 0.048(2) 0.0309(18) 0.0396(19) 0.0104(16) 0.0012(16) 0.0176(17)
C22 0.058(3) 0.039(2) 0.044(2) 0.0178(18) 0.0071(19) 0.024(2)
C23 0.070(3) 0.037(2) 0.042(2) 0.0150(18) 0.002(2) 0.021(2)
C24 0.059(3) 0.039(2) 0.041(2) 0.0164(18) 0.0055(19) 0.008(2)
C25 0.053(3) 0.042(2) 0.041(2) 0.0084(18) 0.0040(18) 0.013(2)
C26 0.050(2) 0.035(2) 0.043(2) 0.0116(17) 0.0039(18) 0.0177(19)
C31 0.046(2) 0.0322(18) 0.040(2) 0.0080(16) 0.0007(17) 0.0198(18)
C32 0.050(2) 0.043(2) 0.043(2) 0.0151(18) 0.0060(18) 0.021(2)
C33 0.052(3) 0.038(2) 0.061(3) 0.018(2) 0.012(2) 0.018(2)
C34 0.049(3) 0.037(2) 0.071(3) 0.013(2) -0.001(2) 0.016(2)
C35 0.053(3) 0.041(2) 0.059(3) 0.011(2) -0.011(2) 0.022(2)
C36 0.051(2) 0.037(2) 0.049(2) 0.0163(18) 0.0000(19) 0.0178(19)
C41 0.062(3) 0.041(2) 0.070(3) 0.033(2) 0.024(2) 0.029(2)
C42 0.062(3) 0.066(3) 0.101(4) 0.038(3) 0.028(3) 0.020(3)
C43 0.077(4) 0.083(4) 0.136(6) 0.067(5) 0.056(4) 0.034(4)
C44 0.122(6) 0.101(5) 0.119(5) 0.085(5) 0.074(5) 0.078(5)
C45 0.110(5) 0.106(5) 0.082(4) 0.062(4) 0.045(4) 0.078(5)
C46 0.073(3) 0.073(3) 0.069(3) 0.037(3) 0.026(3) 0.051(3)
C51 0.053(3) 0.048(2) 0.056(2) 0.030(2) 0.007(2) 0.023(2)
C52 0.067(3) 0.044(2) 0.087(4) 0.034(3) 0.010(3) 0.021(2)
C53 0.079(4) 0.049(3) 0.110(5) 0.044(3) -0.001(3) 0.014(3)
C54 0.062(3) 0.073(4) 0.103(4) 0.062(4) 0.001(3) 0.008(3)
C55 0.054(3) 0.083(4) 0.076(3) 0.057(3) 0.010(2) 0.020(3)
C56 0.055(3) 0.055(3) 0.056(3) 0.035(2) 0.009(2) 0.019(2)
C61 0.053(3) 0.045(2) 0.060(3) 0.026(2) 0.007(2) 0.022(2)
C62 0.089(4) 0.078(4) 0.078(3) 0.042(3) 0.014(3) 0.053(3)
C63 0.113(5) 0.087(4) 0.092(4) 0.045(4) 0.004(4) 0.062(4)
C64 0.101(5) 0.082(4) 0.100(5) 0.058(4) -0.010(4) 0.030(4)
C65 0.081(4) 0.080(4) 0.063(3) 0.038(3) -0.002(3) 0.021(3)
C66 0.060(3) 0.062(3) 0.061(3) 0.029(2) 0.005(2) 0.027(2)
F71A 0.146(5) 0.064(2) 0.121(4) 0.058(3) -0.027(3) 0.033(3)
F72A 0.220(6) 0.147(5) 0.049(2) 0.038(3) 0.010(3) 0.135(5)
F73A 0.074(3) 0.227(7) 0.233(7) 0.187(6) 0.034(4) 0.072(4)
F74A 0.077(4) 0.149(6) 0.108(4) 0.049(5) -0.003(3) -0.048(4)
F75A 0.149(7) 0.096(5) 0.228(9) 0.101(6) -0.142(6) -0.051(5)
F76A 0.088(4) 0.085(4) 0.121(5) -0.049(4) -0.008(4) 0.005(3)
F81A 0.155(7) 0.048(3) 0.048(4) 0.012(3) 0.045(4) 0.052(4)
F82A 0.186(11) 0.084(8) 0.113(9) 0.034(7) 0.108(9) 0.055(7)
F83A 0.131(6) 0.068(4) 0.038(3) 0.018(2) 0.014(3) 0.028(4)
F84A 0.106(8) 0.117(9) 0.249(16) 0.123(11) -0.066(10) 0.017(6)
F85A 0.38(2) 0.154(10) 0.150(10) 0.121(9) 0.163(13) 0.203(14)
F86A 0.113(8) 0.076(6) 0.168(10) 0.086(7) 0.063(8) 0.051(6)
F81B 0.097(8) 0.166(13) 0.080(8) -0.077(8) 0.013(7) 0.042(9)
F82B 0.135(9) 0.115(11) 0.077(6) 0.067(7) 0.054(7) 0.083(9)
F83B 0.155(8) 0.128(7) 0.069(4) 0.046(5) 0.048(5) 0.110(7)
F84B 0.088(10) 0.044(6) 0.25(2) 0.075(12) -0.050(12) -0.006(7)
F85B 0.223(16) 0.134(9) 0.067(5) 0.070(6) 0.045(7) 0.136(10)
F86B 0.091(6) 0.070(5) 0.097(7) 0.031(5) 0.016(5) 0.060(5)
F91A 0.141(4) 0.132(4) 0.127(4) 0.087(3) 0.070(3) 0.111(4)
F92A 0.110(3) 0.111(3) 0.078(2) 0.028(2) 0.039(2) 0.079(3)
F93A 0.053(2) 0.069(3) 0.259(7) 0.042(4) 0.060(4) 0.023(2)
F94A 0.279(8) 0.034(2) 0.062(3) 0.0212(19) 0.050(4) 0.025(3)
F95A 0.187(6) 0.045(2) 0.096(3) 0.005(2) -0.085(4) 0.008(3)
F96A 0.094(4) 0.051(3) 0.190(6) -0.031(3) 0.060(4) 0.010(2)
F101 0.0722(19) 0.109(2) 0.0494(15) 0.0356(16) 0.0135(13) 0.0431(19)
F102 0.117(3) 0.0527(17) 0.0604(17) 0.0131(14) 0.0007(17) 0.0148(18)
F103 0.0682(18) 0.098(2) 0.0488(15) 0.0313(15) 0.0228(13) 0.0221(17)
F14A 0.126(5) 0.102(4) 0.191(6) 0.048(4) -0.034(4) 0.074(4)
F15A 0.049(2) 0.142(4) 0.073(3) 0.030(3) -0.0044(19) 0.027(3)
F16A 0.047(2) 0.238(7) 0.153(5) 0.153(5) 0.016(3) 0.021(4)
C71 0.042(2) 0.0370(19) 0.0381(19) 0.0178(16) 0.0115(16) 0.0191(17)
C72 0.043(2) 0.042(2) 0.043(2) 0.0192(17) 0.0117(17) 0.0220(18)
C73 0.054(2) 0.045(2) 0.048(2) 0.0248(19) 0.0131(19) 0.028(2)
C74 0.061(3) 0.039(2) 0.054(2) 0.028(2) 0.012(2) 0.018(2)
C75 0.049(2) 0.040(2) 0.051(2) 0.0225(19) 0.0048(19) 0.0119(19)
C76 0.050(2) 0.038(2) 0.046(2) 0.0209(18) 0.0075(18) 0.0182(19)
C77 0.072(3) 0.054(3) 0.075(3) 0.039(3) 0.010(3) 0.031(3)
C78 0.081(4) 0.045(3) 0.082(4) 0.040(3) -0.005(3) 0.004(3)
C81A 0.041(10) 0.029(6) 0.078(11) 0.043(7) 0.008(7) 0.011(5)
C82A 0.039(6) 0.020(3) 0.022(4) 0.001(3) -0.007(4) 0.005(4)
C83A 0.069(8) 0.031(4) 0.026(4) 0.011(3) 0.002(4) 0.016(5)
C84A 0.058(6) 0.042(7) 0.053(8) 0.033(7) 0.014(5) 0.020(5)
C85A 0.050(6) 0.034(6) 0.029(6) 0.000(5) -0.002(5) 0.007(5)
C86A 0.031(5) 0.040(5) 0.030(4) 0.010(4) -0.010(4) 0.014(4)
C87A 0.075(7) 0.067(7) 0.064(7) 0.042(6) 0.025(6) 0.029(6)
C88A 0.128(17) 0.105(12) 0.061(7) 0.059(8) 0.039(8) 0.099(13)
C81B 0.043(12) 0.049(9) 0.008(5) -0.010(5) 0.002(6) 0.019(7)
C82B 0.040(8) 0.035(6) 0.026(6) 0.006(5) -0.012(5) 0.001(5)
C83B 0.073(10) 0.045(6) 0.055(7) 0.027(6) -0.003(6) 0.026(7)
C84B 0.076(10) 0.042(7) 0.027(6) 0.005(5) 0.014(6) 0.028(7)
C85B 0.044(6) 0.022(5) 0.013(5) 0.002(5) -0.005(5) 0.010(5)
C86B 0.031(7) 0.032(6) 0.028(5) 0.016(4) -0.008(5) 0.010(4)
C87B 0.120(14) 0.073(9) 0.032(6) 0.027(6) 0.028(7) 0.058(11)
C88B 0.044(8) 0.067(9) 0.097(12) 0.053(9) 0.009(8) 0.006(7)
C91 0.047(2) 0.0343(19) 0.0330(18) 0.0138(15) 0.0093(16) 0.0180(18)
C92 0.049(2) 0.0337(19) 0.046(2) 0.0187(17) 0.0099(18) 0.0147(18)
C93 0.050(2) 0.045(2) 0.055(2) 0.021(2) 0.012(2) 0.023(2)
C94 0.046(2) 0.041(2) 0.051(2) 0.0220(19) 0.0041(19) 0.0088(19)
C95 0.054(2) 0.037(2) 0.0331(19) 0.0137(16) 0.0031(17) 0.0136(19)
C96 0.045(2) 0.037(2) 0.0387(19) 0.0162(16) 0.0115(16) 0.0201(18)
C97 0.051(3) 0.047(3) 0.091(4) 0.030(3) 0.018(3) 0.021(2)
C98 0.066(3) 0.041(2) 0.046(2) 0.011(2) 0.011(2) 0.017(2)
C101 0.045(2) 0.0329(18) 0.042(2) 0.0200(16) 0.0077(16) 0.0164(17)
C102 0.041(2) 0.039(2) 0.040(2) 0.0179(17) 0.0095(16) 0.0166(18)
C103 0.050(2) 0.039(2) 0.043(2) 0.0179(18) 0.0147(18) 0.0193(19)
C104 0.054(3) 0.056(3) 0.050(2) 0.027(2) 0.016(2) 0.029(2)
C105 0.047(2) 0.057(3) 0.055(2) 0.035(2) 0.0134(19) 0.025(2)
C106 0.050(2) 0.043(2) 0.043(2) 0.0224(18) 0.0083(18) 0.023(2)
C107 0.050(3) 0.056(3) 0.049(2) 0.021(2) 0.018(2) 0.020(2)
C108 0.057(3) 0.103(4) 0.069(3) 0.058(3) 0.020(3) 0.037(3)
B 0.047(3) 0.034(2) 0.039(2) 0.0159(18) 0.0085(19) 0.019(2)

loop_
_atom_type_symbol
_atom_type_description
_atom_type_scat_dispersion_real
_atom_type_scat_dispersion_imag
_atom_type_scat_source
C C 0.0181 0.0091 'International Tables Vol C Tables 4.2.6.8 and 6.1.1.4'
H H 0.0000 0.0000 'International Tables Vol C Tables 4.2.6.8 and 6.1.1.4'
B B 0.0090 0.0039 'International Tables Vol C Tables 4.2.6.8 and 6.1.1.4'
N N 0.0311 0.0180 'International Tables Vol C Tables 4.2.6.8 and 6.1.1.4'
F F 0.0727 0.0534 'International Tables Vol C Tables 4.2.6.8 and 6.1.1.4'
Ag Ag 0.1306 4.2820 'International Tables Vol C Tables 4.2.6.8 and 6.1.1.4'

loop_
_geom_angle_atom_site_label_1
_geom_angle_atom_site_label_2
_geom_angle_atom_site_label_3
_geom_angle
_geom_angle_site_symmetry_1
_geom_angle_site_symmetry_3
C1 Ag C25 168.04(15) . 2
C1 Ag C24 157.96(15) . 2
C25 Ag C24 33.77(14) 2 2
C1 N1 C2 110.6(3) . .
C1 N1 C4 124.3(3) . .
C2 N1 C4 125.0(3) . .
C1 N2 C3 110.0(3) . .
C1 N2 C5 126.0(3) . .
C3 N2 C5 123.7(3) . .
N1 C1 N2 104.7(3) . .
N1 C1 Ag 128.5(3) . .
N2 C1 Ag 126.8(3) . .
C3 C2 N1 107.3(4) . .
C2 C3 N2 107.1(4) . .
N1 C4 C21 109.9(3) . .
N1 C4 C31 107.6(3) . .
C21 C4 C31 112.9(3) . .
N1 C4 C11 109.0(3) . .
C21 C4 C11 107.5(3) . .
C31 C4 C11 109.9(3) . .
N2 C5 C41 106.1(3) . .
N2 C5 C51 111.3(3) . .
C41 C5 C51 113.9(4) . .
N2 C5 C61 109.0(3) . .
C41 C5 C61 113.9(4) . .
C51 C5 C61 102.7(3) . .
C12 C11 C16 117.4(4) . .
C12 C11 C4 122.7(4) . .
C16 C11 C4 119.6(4) . .
C13 C12 C11 120.4(4) . .
C14 C13 C12 120.8(4) . .
C13 C14 C15 119.3(4) . .
C16 C15 C14 120.4(4) . .
C15 C16 C11 121.6(4) . .
C26 C21 C22 118.0(4) . .
C26 C21 C4 123.0(3) . .
C22 C21 C4 118.9(3) . .
C23 C22 C21 121.1(4) . .
C24 C23 C22 121.1(4) . .
C23 C24 C25 118.7(4) . .
C23 C24 Ag 104.9(3) . 2
C25 C24 Ag 69.3(2) . 2
C24 C25 C26 120.4(4) . .
C24 C25 Ag 76.9(3) . 2
C26 C25 Ag 101.4(3) . 2
C21 C26 C25 120.7(4) . .
C36 C31 C32 118.1(4) . .
C36 C31 C4 122.2(4) . .
C32 C31 C4 119.6(3) . .
C33 C32 C31 120.8(4) . .
C34 C33 C32 119.9(5) . .
C35 C34 C33 119.5(4) . .
C34 C35 C36 120.9(4) . .
C35 C36 C31 120.7(4) . .
C46 C41 C42 117.4(5) . .
C46 C41 C5 122.9(4) . .
C42 C41 C5 119.6(5) . .
C41 C42 C43 120.1(6) . .
C44 C43 C42 120.3(6) . .
C43 C44 C45 120.4(6) . .
C44 C45 C46 120.1(6) . .
C41 C46 C45 121.5(6) . .
C56 C51 C52 118.0(5) . .
C56 C51 C5 122.1(4) . .
C52 C51 C5 119.3(4) . .
C51 C52 C53 120.2(5) . .
C54 C53 C52 121.3(5) . .
C53 C54 C55 118.9(6) . .
C54 C55 C56 120.4(5) . .
C51 C56 C55 121.1(5) . .
C66 C61 C62 118.1(4) . .
C66 C61 C5 121.4(4) . .
C62 C61 C5 119.9(4) . .
C63 C62 C61 121.6(5) . .
C62 C63 C64 120.4(5) . .
C63 C64 C65 119.2(5) . .
C64 C65 C66 119.8(6) . .
C61 C66 C65 120.9(5) . .
C72 C71 C76 115.2(4) . .
C72 C71 B 122.8(3) . .
C76 C71 B 121.5(3) . .
C73 C72 C71 123.2(4) . .
C74 C73 C72 120.3(4) . .
C74 C73 C77 120.1(4) . .
C72 C73 C77 119.5(4) . .
C73 C74 C75 117.9(4) . .
C76 C75 C74 121.1(4) . .
C76 C75 C78 119.6(4) . .
C74 C75 C78 119.2(4) . .
C75 C76 C71 122.3(4) . .
F72B C77 F71B 100.8(14) . .
F72A C77 F71A 108.5(5) . .
F72B C77 F73B 103.2(15) . .
F71B C77 F73B 101.0(14) . .
F72A C77 F73A 105.7(6) . .
F71A C77 F73A 102.7(5) . .
F72B C77 C73 121.2(11) . .
F72A C77 C73 113.9(4) . .
F71B C77 C73 117.3(9) . .
F71A C77 C73 114.4(4) . .
F73B C77 C73 110.6(11) . .
F73A C77 C73 110.6(4) . .
F75B C78 F76B 110.5(10) . .
F75A C78 F76A 109.1(7) . .
F75A C78 F74A 104.5(8) . .
F76A C78 F74A 101.2(6) . .
F75B C78 F74B 106.2(9) . .
F76B C78 F74B 102.0(8) . .
F75B C78 C75 116.8(7) . .
F76B C78 C75 113.2(8) . .
F75A C78 C75 115.4(4) . .
F76A C78 C75 113.5(5) . .
F74A C78 C75 111.9(4) . .
F74B C78 C75 106.8(7) . .
C82A C81A C86A 120.0 . .
C82A C81A B 126.3(6) . .
C86A C81A B 113.3(6) . .
C81A C82A C83A 120.0 . .
C84A C83A C82A 120.0 . .
C84A C83A C87A 122.5(7) . .
C82A C83A C87A 117.5(7) . .
C85A C84A C83A 120.0 . .
C84A C85A C86A 120.0 . .
C84A C85A C88A 112.4(7) . .
C86A C85A C88A 127.6(7) . .
C85A C86A C81A 120.0 . .
F83A C87A F82A 108.2(10) . .
F83A C87A F81A 110.3(8) . .
F82A C87A F81A 105.9(10) . .
F83A C87A C83A 111.9(7) . .
F82A C87A C83A 108.9(9) . .
F81A C87A C83A 111.4(7) . .
F86A C88A F85A 105.0(12) . .
F86A C88A F84A 106.5(12) . .
F85A C88A F84A 102.8(11) . .
F86A C88A C85A 112.9(11) . .
F85A C88A C85A 110.8(8) . .
F84A C88A C85A 117.6(9) . .
C82B C81B C86B 120.0 . .
C82B C81B B 111.2(7) . .
C86B C81B B 128.2(7) . .
C81B C82B C83B 120.0 . .
C82B C83B C84B 120.0 . .
C82B C83B C87B 124.0(8) . .
C84B C83B C87B 115.9(8) . .
C85B C84B C83B 120.0 . .
C84B C85B C86B 120.0 . .
C84B C85B C88B 123.9(9) . .
C86B C85B C88B 114.9(9) . .
C85B C86B C81B 120.0 . .
F81B C87B F83B 107.6(11) . .
F81B C87B F82B 105.0(13) . .
F83B C87B F82B 100.4(9) . .
F81B C87B C83B 115.9(9) . .
F83B C87B C83B 112.4(7) . .
F82B C87B C83B 114.2(11) . .
F85B C88B F84B 111.6(17) . .
F85B C88B F86B 106.8(10) . .
F84B C88B F86B 102.1(14) . .
F85B C88B C85B 108.1(9) . .
F84B C88B C85B 116.3(13) . .
F86B C88B C85B 111.4(10) . .
C92 C91 C96 115.3(4) . .
C92 C91 B 121.5(3) . .
C96 C91 B 122.5(3) . .
C93 C92 C91 122.4(4) . .
C92 C93 C94 121.5(4) . .
C92 C93 C97 118.6(4) . .
C94 C93 C97 119.8(4) . .
C93 C94 C95 117.0(4) . .
C96 C95 C94 121.3(4) . .
C96 C95 C98 119.8(4) . .
C94 C95 C98 118.9(4) . .
C95 C96 C91 122.4(4) . .
F91B C97 F93B 108(3) . .
F91B C97 F92B 99(2) . .
F93B C97 F92B 105(2) . .
F93A C97 F91A 107.1(5) . .
F93A C97 F92A 106.3(5) . .
F91A C97 F92A 103.4(4) . .
F93A C97 C93 113.8(4) . .
F91B C97 C93 112.9(15) . .
F93B C97 C93 119.6(18) . .
F92B C97 C93 110.6(14) . .
F91A C97 C93 112.0(4) . .
F92A C97 C93 113.5(4) . .
F95B C98 F94B 105.8(10) . .
F95A C98 F94A 105.0(5) . .
F95B C98 F96B 105.5(10) . .
F94B C98 F96B 106.8(10) . .
F95A C98 F96A 105.9(5) . .
F94A C98 F96A 102.1(5) . .
F95B C98 C95 112.9(8) . .
F95A C98 C95 115.1(4) . .
F94B C98 C95 111.3(7) . .
F94A C98 C95 114.2(4) . .
F96B C98 C95 113.9(7) . .
F96A C98 C95 113.3(4) . .
C102 C101 C106 115.3(4) . .
C102 C101 B 122.8(3) . .
C106 C101 B 121.2(3) . .
C103 C102 C101 122.6(4) . .
C104 C103 C102 120.3(4) . .
C104 C103 C107 119.2(4) . .
C102 C103 C107 120.4(4) . .
C103 C104 C105 118.5(4) . .
C106 C105 C104 120.8(4) . .
C106 C105 C108 120.0(4) . .
C104 C105 C108 119.3(4) . .
C105 C106 C101 122.4(4) . .
F103 C107 F101 106.1(4) . .
F103 C107 F102 106.2(4) . .
F101 C107 F102 105.4(4) . .
F103 C107 C103 113.2(4) . .
F101 C107 C103 113.5(3) . .
F102 C107 C103 111.9(4) . .
F15B C108 F16B 106.3(11) . .
F15A C108 F16A 107.4(5) . .
F15B C108 F14B 110.9(12) . .
F16B C108 F14B 110.5(12) . .
F15A C108 F14A 103.6(5) . .
F16A C108 F14A 104.6(6) . .
F15A C108 C105 115.5(4) . .
F15B C108 C105 111.8(8) . .
F16B C108 C105 109.2(9) . .
F16A C108 C105 113.5(4) . .
F14B C108 C105 108.1(8) . .
F14A C108 C105 111.2(5) . .
C91 B C71 112.6(3) . .
C91 B C101 114.9(3) . .
C71 B C101 102.1(3) . .
C91 B C81B 102.0(6) . .
C71 B C81B 114.4(5) . .
C101 B C81B 111.3(5) . .
C91 B C81A 103.7(5) . .
C71 B C81A 110.5(4) . .
C101 B C81A 113.4(5) . .

loop_
_geom_bond_atom_site_label_1
_geom_bond_atom_site_label_2
_geom_bond_distance
_geom_bond_site_symmetry_2
Ag C1 2.110(4) .
Ag C25 2.348(4) 2
Ag C24 2.444(4) 2
N1 C1 1.363(5) .
N1 C2 1.378(5) .
N1 C4 1.508(4) .
N2 C1 1.364(5) .
N2 C3 1.389(5) .
N2 C5 1.498(5) .
C2 C3 1.340(6) .
C4 C21 1.527(6) .
C4 C31 1.544(5) .
C4 C11 1.566(5) .
C5 C41 1.532(6) .
C5 C51 1.548(6) .
C5 C61 1.550(6) .
C11 C12 1.396(6) .
C11 C16 1.397(6) .
C12 C13 1.391(5) .
C13 C14 1.375(7) .
C14 C15 1.377(6) .
C15 C16 1.370(5) .
C21 C26 1.389(5) .
C21 C22 1.400(5) .
C22 C23 1.382(6) .
C23 C24 1.379(6) .
C24 C25 1.395(6) .
C25 C26 1.402(6) .
C31 C36 1.391(5) .
C31 C32 1.396(6) .
C32 C33 1.392(6) .
C33 C34 1.380(6) .
C34 C35 1.375(7) .
C35 C36 1.378(6) .
C41 C46 1.384(7) .
C41 C42 1.396(7) .
C42 C43 1.406(8) .
C43 C44 1.355(9) .
C44 C45 1.359(9) .
C45 C46 1.386(7) .
C51 C56 1.381(6) .
C51 C52 1.385(6) .
C52 C53 1.389(7) .
C53 C54 1.362(8) .
C54 C55 1.375(8) .
C55 C56 1.385(6) .
C61 C66 1.371(6) .
C61 C62 1.383(6) .
C62 C63 1.362(7) .
C63 C64 1.369(9) .
C64 C65 1.387(8) .
C65 C66 1.388(7) .
F71A C77 1.300(5) .
F72A C77 1.293(5) .
F73A C77 1.321(5) .
F71B C77 1.295(8) .
F72B C77 1.287(8) .
F73B C77 1.310(8) .
F74A C78 1.322(6) .
F75A C78 1.282(5) .
F76A C78 1.291(5) .
F74B C78 1.332(7) .
F75B C78 1.279(7) .
F76B C78 1.280(7) .
F81A C87A 1.317(7) .
F82A C87A 1.314(8) .
F83A C87A 1.311(7) .
F84A C88A 1.298(7) .
F85A C88A 1.296(7) .
F86A C88A 1.292(8) .
F81B C87B 1.310(7) .
F82B C87B 1.312(8) .
F83B C87B 1.311(8) .
F84B C88B 1.296(7) .
F85B C88B 1.293(7) .
F86B C88B 1.296(7) .
F91A C97 1.322(5) .
F92A C97 1.331(5) .
F93A C97 1.316(5) .
F91B C97 1.316(9) .
F92B C97 1.320(8) .
F93B C97 1.318(9) .
F94A C98 1.291(5) .
F95A C98 1.285(5) .
F96A C98 1.311(5) .
F94B C98 1.290(7) .
F95B C98 1.278(8) .
F96B C98 1.296(8) .
F101 C107 1.329(5) .
F102 C107 1.344(5) .
F103 C107 1.327(5) .
F14A C108 1.318(5) .
F15A C108 1.298(5) .
F16A C108 1.305(5) .
F14B C108 1.318(8) .
F15B C108 1.299(8) .
F16B C108 1.302(8) .
C71 C72 1.392(5) .
C71 C76 1.410(5) .
C71 B 1.639(6) .
C72 C73 1.392(5) .
C73 C74 1.385(6) .
C73 C77 1.484(6) .
C74 C75 1.394(6) .
C75 C76 1.379(5) .
C75 C78 1.496(6) .
C81A C82A 1.3900 .
C81A C86A 1.3900 .
C81A B 1.679(6) .
C82A C83A 1.3900 .
C83A C84A 1.3900 .
C83A C87A 1.507(9) .
C84A C85A 1.3900 .
C85A C86A 1.3900 .
C85A C88A 1.503(8) .
C81B C82B 1.3900 .
C81B C86B 1.3900 .
C81B B 1.673(7) .
C82B C83B 1.3900 .
C83B C84B 1.3900 .
C83B C87B 1.510(10) .
C84B C85B 1.3900 .
C85B C86B 1.3900 .
C85B C88B 1.498(9) .
C91 C92 1.396(5) .
C91 C96 1.405(5) .
C91 B 1.629(6) .
C92 C93 1.386(6) .
C93 C94 1.388(6) .
C93 C97 1.505(6) .
C94 C95 1.392(6) .
C95 C96 1.384(6) .
C95 C98 1.490(5) .
C101 C102 1.396(5) .
C101 C106 1.402(5) .
C101 B 1.640(6) .
C102 C103 1.390(5) .
C103 C104 1.381(6) .
C103 C107 1.493(6) .
C104 C105 1.381(6) .
C105 C106 1.381(6) .
C105 C108 1.506(6) .

loop_
_geom_torsion_atom_site_label_1
_geom_torsion_atom_site_label_2
_geom_torsion_atom_site_label_3
_geom_torsion_atom_site_label_4
_geom_torsion
_geom_torsion_site_symmetry_1
_geom_torsion_site_symmetry_4
C2 N1 C1 N2 4.5(5) . .
C4 N1 C1 N2 -177.5(3) . .
C2 N1 C1 Ag -176.1(3) . .
C4 N1 C1 Ag 1.9(6) . .
C3 N2 C1 N1 -5.3(5) . .
C5 N2 C1 N1 -179.9(4) . .
C3 N2 C1 Ag 175.3(3) . .
C5 N2 C1 Ag 0.7(6) . .
C1 N1 C2 C3 -2.0(6) . .
C4 N1 C2 C3 -179.9(4) . .
N1 C2 C3 N2 -1.4(6) . .
C1 N2 C3 C2 4.3(6) . .
C5 N2 C3 C2 179.0(4) . .
C1 N1 C4 C21 -90.4(4) . .
C2 N1 C4 C21 87.3(5) . .
C1 N1 C4 C31 32.8(5) . .
C2 N1 C4 C31 -149.4(4) . .
C1 N1 C4 C11 152.0(4) . .
C2 N1 C4 C11 -30.3(6) . .
C1 N2 C5 C41 86.4(5) . .
C3 N2 C5 C41 -87.5(5) . .
C1 N2 C5 C51 -38.0(6) . .
C3 N2 C5 C51 148.2(4) . .
C1 N2 C5 C61 -150.5(4) . .
C3 N2 C5 C61 35.6(6) . .
N1 C4 C11 C12 -110.4(4) . .
C21 C4 C11 C12 130.5(4) . .
C31 C4 C11 C12 7.3(5) . .
N1 C4 C11 C16 75.1(4) . .
C21 C4 C11 C16 -44.0(4) . .
C31 C4 C11 C16 -167.2(3) . .
C16 C11 C12 C13 -1.3(6) . .
C4 C11 C12 C13 -176.0(4) . .
C11 C12 C13 C14 0.1(6) . .
C12 C13 C14 C15 0.0(7) . .
C13 C14 C15 C16 1.1(6) . .
C14 C15 C16 C11 -2.4(6) . .
C12 C11 C16 C15 2.4(6) . .
C4 C11 C16 C15 177.2(4) . .
N1 C4 C21 C26 15.3(5) . .
C31 C4 C21 C26 -104.8(4) . .
C11 C4 C21 C26 133.9(4) . .
N1 C4 C21 C22 -161.7(3) . .
C31 C4 C21 C22 78.2(4) . .
C11 C4 C21 C22 -43.2(5) . .
C26 C21 C22 C23 0.1(6) . .
C4 C21 C22 C23 177.3(4) . .
C21 C22 C23 C24 -0.2(6) . .
C22 C23 C24 C25 -0.1(6) . .
C22 C23 C24 Ag 74.2(4) . 2
C23 C24 C25 C26 0.6(6) . .
Ag C24 C25 C26 -95.6(4) 2 .
C23 C24 C25 Ag 96.2(4) . 2
C22 C21 C26 C25 0.4(6) . .
C4 C21 C26 C25 -176.7(4) . .
C24 C25 C26 C21 -0.7(6) . .
Ag C25 C26 C21 -82.1(4) 2 .
N1 C4 C31 C36 -134.5(4) . .
C21 C4 C31 C36 -13.1(5) . .
C11 C4 C31 C36 106.9(4) . .
N1 C4 C31 C32 49.0(4) . .
C21 C4 C31 C32 170.4(3) . .
C11 C4 C31 C32 -69.6(4) . .
C36 C31 C32 C33 -0.4(6) . .
C4 C31 C32 C33 176.2(3) . .
C31 C32 C33 C34 -0.7(6) . .
C32 C33 C34 C35 0.5(6) . .
C33 C34 C35 C36 0.7(6) . .
C34 C35 C36 C31 -1.8(6) . .
C32 C31 C36 C35 1.6(6) . .
C4 C31 C36 C35 -174.9(4) . .
N2 C5 C41 C46 -96.8(5) . .
C51 C5 C41 C46 25.9(5) . .
C61 C5 C41 C46 143.3(4) . .
N2 C5 C41 C42 78.7(5) . .
C51 C5 C41 C42 -158.6(4) . .
C61 C5 C41 C42 -41.3(6) . .
C46 C41 C42 C43 -3.8(8) . .
C5 C41 C42 C43 -179.5(5) . .
C41 C42 C43 C44 1.2(9) . .
C42 C43 C44 C45 1.3(9) . .
C43 C44 C45 C46 -1.0(9) . .
C42 C41 C46 C45 4.2(7) . .
C5 C41 C46 C45 179.7(4) . .
C44 C45 C46 C41 -1.8(8) . .
N2 C5 C51 C56 -30.7(5) . .
C41 C5 C51 C56 -150.5(4) . .
C61 C5 C51 C56 85.9(4) . .
N2 C5 C51 C52 158.5(4) . .
C41 C5 C51 C52 38.6(5) . .
C61 C5 C51 C52 -85.0(5) . .
C56 C51 C52 C53 2.0(7) . .
C5 C51 C52 C53 173.2(5) . .
C51 C52 C53 C54 0.0(8) . .
C52 C53 C54 C55 -2.0(8) . .
C53 C54 C55 C56 2.1(8) . .
C52 C51 C56 C55 -1.9(6) . .
C5 C51 C56 C55 -172.9(4) . .
C54 C55 C56 C51 -0.2(7) . .
N2 C5 C61 C66 38.9(6) . .
C41 C5 C61 C66 157.1(4) . .
C51 C5 C61 C66 -79.3(5) . .
N2 C5 C61 C62 -150.5(5) . .
C41 C5 C61 C62 -32.3(6) . .
C51 C5 C61 C62 91.3(5) . .
C66 C61 C62 C63 -1.8(9) . .
C5 C61 C62 C63 -172.7(6) . .
C61 C62 C63 C64 -0.8(11) . .
C62 C63 C64 C65 2.4(11) . .
C63 C64 C65 C66 -1.5(10) . .
C62 C61 C66 C65 2.7(8) . .
C5 C61 C66 C65 173.5(5) . .
C64 C65 C66 C61 -1.1(9) . .
C76 C71 C72 C73 0.4(6) . .
B C71 C72 C73 172.2(4) . .
C71 C72 C73 C74 -1.1(6) . .
C71 C72 C73 C77 -179.6(4) . .
C72 C73 C74 C75 0.8(6) . .
C77 C73 C74 C75 179.3(4) . .
C73 C74 C75 C76 0.2(7) . .
C73 C74 C75 C78 -179.0(4) . .
C74 C75 C76 C71 -0.9(7) . .
C78 C75 C76 C71 178.3(4) . .
C72 C71 C76 C75 0.7(6) . .
B C71 C76 C75 -171.3(4) . .
C74 C73 C77 F72B 64.7(16) . .
C72 C73 C77 F72B -116.9(16) . .
C74 C73 C77 F72A -117.0(6) . .
C72 C73 C77 F72A 61.5(7) . .
C74 C73 C77 F71B -171.2(12) . .
C72 C73 C77 F71B 7.2(13) . .
C74 C73 C77 F71A 8.7(7) . .
C72 C73 C77 F71A -172.9(5) . .
C74 C73 C77 F73B -56.1(14) . .
C72 C73 C77 F73B 122.3(14) . .
C74 C73 C77 F73A 124.1(6) . .
C72 C73 C77 F73A -57.4(6) . .
C76 C75 C78 F75B 178.0(11) . .
C74 C75 C78 F75B -2.7(12) . .
C76 C75 C78 F76B -52.0(9) . .
C74 C75 C78 F76B 127.2(8) . .
C76 C75 C78 F75A -6.1(10) . .
C74 C75 C78 F75A 173.1(9) . .
C76 C75 C78 F76A 120.9(7) . .
C74 C75 C78 F76A -59.9(8) . .
C76 C75 C78 F74A -125.3(7) . .
C74 C75 C78 F74A 53.9(8) . .
C76 C75 C78 F74B 59.5(9) . .
C74 C75 C78 F74B -121.3(8) . .
C86A C81A C82A C83A 0.0 . .
B C81A C82A C83A -172.2(9) . .
C81A C82A C83A C84A 0.0 . .
C81A C82A C83A C87A 177.8(8) . .
C82A C83A C84A C85A 0.0 . .
C87A C83A C84A C85A -177.6(9) . .
C83A C84A C85A C86A 0.0 . .
C83A C84A C85A C88A 179.7(10) . .
C84A C85A C86A C81A 0.0 . .
C88A C85A C86A C81A -179.6(12) . .
C82A C81A C86A C85A 0.0 . .
B C81A C86A C85A 173.2(8) . .
C84A C83A C87A F83A -41.1(10) . .
C82A C83A C87A F83A 141.2(7) . .
C84A C83A C87A F82A 78.5(10) . .
C82A C83A C87A F82A -99.2(10) . .
C84A C83A C87A F81A -165.0(7) . .
C82A C83A C87A F81A 17.3(10) . .
C84A C85A C88A F86A -69.8(13) . .
C86A C85A C88A F86A 109.9(12) . .
C84A C85A C88A F85A 172.7(13) . .
C86A C85A C88A F85A -7.6(16) . .
C84A C85A C88A F84A 54.9(15) . .
C86A C85A C88A F84A -125.5(13) . .
C86B C81B C82B C83B 0.0 . .
B C81B C82B C83B -172.2(9) . .
C81B C82B C83B C84B 0.0 . .
C81B C82B C83B C87B 177.1(11) . .
C82B C83B C84B C85B 0.0 . .
C87B C83B C84B C85B -177.4(10) . .
C83B C84B C85B C86B 0.0 . .
C83B C84B C85B C88B 167.0(12) . .
C84B C85B C86B C81B 0.0 . .
C88B C85B C86B C81B -168.1(12) . .
C82B C81B C86B C85B 0.0 . .
B C81B C86B C85B 170.8(11) . .
C82B C83B C87B F81B 99.5(14) . .
C84B C83B C87B F81B -83.2(14) . .
C82B C83B C87B F83B -24.8(14) . .
C84B C83B C87B F83B 152.4(8) . .
C82B C83B C87B F82B -138.3(10) . .
C84B C83B C87B F82B 38.9(11) . .
C84B C85B C88B F85B 30.5(15) . .
C86B C85B C88B F85B -161.8(11) . .
C84B C85B C88B F84B -95.9(18) . .
C86B C85B C88B F84B 71.7(19) . .
C84B C85B C88B F86B 147.6(10) . .
C86B C85B C88B F86B -44.7(12) . .
C96 C91 C92 C93 0.8(6) . .
B C91 C92 C93 172.0(4) . .
C91 C92 C93 C94 -1.0(7) . .
C91 C92 C93 C97 178.6(4) . .
C92 C93 C94 C95 0.6(6) . .
C97 C93 C94 C95 -179.0(4) . .
C93 C94 C95 C96 -0.1(6) . .
C93 C94 C95 C98 180.0(4) . .
C94 C95 C96 C91 0.0(6) . .
C98 C95 C96 C91 179.9(4) . .
C92 C91 C96 C95 -0.3(6) . .
B C91 C96 C95 -171.4(4) . .
C92 C93 C97 F93A 169.6(6) . .
C94 C93 C97 F93A -10.8(8) . .
C92 C93 C97 F91B 114(2) . .
C94 C93 C97 F91B -67(2) . .
C92 C93 C97 F93B -15(3) . .
C94 C93 C97 F93B 165(2) . .
C92 C93 C97 F92B -136.5(18) . .
C94 C93 C97 F92B 43.1(19) . .
C92 C93 C97 F91A -68.8(6) . .
C94 C93 C97 F91A 110.8(5) . .
C92 C93 C97 F92A 47.9(6) . .
C94 C93 C97 F92A -132.5(5) . .
C96 C95 C98 F95B -49.9(11) . .
C94 C95 C98 F95B 130.0(10) . .
C96 C95 C98 F95A 131.0(6) . .
C94 C95 C98 F95A -49.1(7) . .
C96 C95 C98 F94B 68.9(9) . .
C94 C95 C98 F94B -111.2(9) . .
C96 C95 C98 F94A -107.4(6) . .
C94 C95 C98 F94A 72.5(7) . .
C96 C95 C98 F96B -170.2(10) . .
C94 C95 C98 F96B 9.7(10) . .
C96 C95 C98 F96A 9.0(7) . .
C94 C95 C98 F96A -171.1(6) . .
C106 C101 C102 C103 -0.5(6) . .
B C101 C102 C103 -171.2(4) . .
C101 C102 C103 C104 0.4(6) . .
C101 C102 C103 C107 -178.1(4) . .
C102 C103 C104 C105 0.4(6) . .
C107 C103 C104 C105 178.9(4) . .
C103 C104 C105 C106 -1.1(7) . .
C103 C104 C105 C108 178.1(4) . .
C104 C105 C106 C101 1.0(7) . .
C108 C105 C106 C101 -178.2(4) . .
C102 C101 C106 C105 -0.2(6) . .
B C101 C106 C105 170.6(4) . .
C104 C103 C107 F103 32.4(6) . .
C102 C103 C107 F103 -149.1(4) . .
C104 C103 C107 F101 153.4(4) . .
C102 C103 C107 F101 -28.0(6) . .
C104 C103 C107 F102 -87.5(5) . .
C102 C103 C107 F102 91.0(5) . .
C106 C105 C108 F15A 11.8(7) . .
C104 C105 C108 F15A -167.4(5) . .
C106 C105 C108 F15B -169.2(10) . .
C104 C105 C108 F15B 11.6(11) . .
C106 C105 C108 F16B -51.9(11) . .
C104 C105 C108 F16B 128.9(11) . .
C106 C105 C108 F16A 136.4(6) . .
C104 C105 C108 F16A -42.8(7) . .
C106 C105 C108 F14B 68.4(11) . .
C104 C105 C108 F14B -110.8(11) . .
C106 C105 C108 F14A -106.0(6) . .
C104 C105 C108 F14A 74.8(7) . .
C92 C91 B C71 40.8(5) . .
C96 C91 B C71 -148.7(4) . .
C92 C91 B C101 157.1(3) . .
C96 C91 B C101 -32.4(5) . .
C92 C91 B C81B -82.3(5) . .
C96 C91 B C81B 88.2(5) . .
C92 C91 B C81A -78.6(5) . .
C96 C91 B C81A 91.9(5) . .
C72 C71 B C91 31.1(5) . .
C76 C71 B C91 -157.5(4) . .
C72 C71 B C101 -92.6(4) . .
C76 C71 B C101 78.7(4) . .
C72 C71 B C81B 147.1(6) . .
C76 C71 B C81B -41.6(7) . .
C72 C71 B C81A 146.6(5) . .
C76 C71 B C81A -42.1(6) . .
C102 C101 B C91 -35.4(5) . .
C106 C101 B C91 154.5(4) . .
C102 C101 B C71 86.8(4) . .
C106 C101 B C71 -83.3(4) . .
C102 C101 B C81B -150.7(6) . .
C106 C101 B C81B 39.2(6) . .
C102 C101 B C81A -154.4(5) . .
C106 C101 B C81A 35.5(6) . .
C82B C81B B C91 80.4(7) . .
C86B C81B B C91 -91.0(8) . .
C82B C81B B C71 -41.6(8) . .
C86B C81B B C71 147.0(6) . .
C82B C81B B C101 -156.6(5) . .
C86B C81B B C101 32.0(9) . .
C82A C81A B C91 93.7(7) . .
C86A C81A B C91 -79.0(6) . .
C82A C81A B C71 -27.2(9) . .
C86A C81A B C71 160.1(5) . .
C82A C81A B C101 -141.1(6) . .
C86A C81A B C101 46.2(6) . .
